data_4001051
loop_
_publ_author_name
'Bi, Wenhua'
'Leblanc, Nicolas'
'Mercier, Nicolas'
'Auban-Senzier, Pascale'
'Pasquier, Claude'

_publ_section_title
;
 Thermally Induced Bi(III) Lone Pair Stereoactivity: Ferroelectric Phase
 Transition and Semiconducting Properties of (MV)BiBr5(MV= methylviologen)
;
_journal_issue 18
_journal_name_full 'Chemistry of Materials'
_journal_page_first 4099
_journal_paper_doi 10.1021/cm9016003
_journal_volume 21
_journal_year 2009
_chemical_absolute_configuration ad
_chemical_formula_sum 'C12 H14 Bi Br5 N2'
_chemical_formula_weight 794.78
_space_group_IT_number 4
_symmetry_cell_setting monoclinic
_symmetry_space_group_name_Hall 'P 2yb'
_symmetry_space_group_name_H-M 'P 1 21 1'
_audit_creation_date 2009-05-18T17:22:52-00:00
_audit_creation_method 'WinGX routine CIF_UPDATE'
_cell_angle_alpha 90
_cell_angle_beta 101.12(3)
_cell_angle_gamma 90
_cell_formula_units_Z 2
_cell_length_a 5.8450(12)
_cell_length_b 16.248(3)
_cell_length_c 10.318(2)
_cell_measurement_temperature 293(2)
_cell_volume 961.5(3)
_computing_structure_refinement 'SHELXL-97 (Sheldrick, 1997)'
_diffrn_ambient_temperature 293(2)
_diffrn_detector_area_resol_mean 9
_diffrn_measured_fraction_theta_full 0.94
_diffrn_measured_fraction_theta_max 0.94
_diffrn_measurement_device '\k-geometry diffractometer'
_diffrn_measurement_device_type area_detector
_diffrn_measurement_method CCD
_diffrn_radiation_monochromator graphite
_diffrn_radiation_probe x-ray
_diffrn_radiation_type MoK\a
_diffrn_radiation_wavelength 0.71073
_diffrn_reflns_av_R_equivalents 0.041
_diffrn_reflns_limit_h_max 8
_diffrn_reflns_limit_h_min -8
_diffrn_reflns_limit_k_max 22
_diffrn_reflns_limit_k_min -22
_diffrn_reflns_limit_l_max 13
_diffrn_reflns_limit_l_min -13
_diffrn_reflns_number 12832
_diffrn_reflns_theta_full 30.05
_diffrn_reflns_theta_max 30.05
_diffrn_reflns_theta_min 2.01
_exptl_absorpt_coefficient_mu 19.549
_exptl_absorpt_correction_T_max 0.643
_exptl_absorpt_correction_T_min 0.215
_exptl_absorpt_correction_type multi-scan
_exptl_crystal_colour red
_exptl_crystal_density_diffrn 2.745
_exptl_crystal_density_method 'not measured'
_exptl_crystal_description prism
_exptl_crystal_F_000 716
_exptl_crystal_size_max 0.14
_exptl_crystal_size_mid 0.08
_exptl_crystal_size_min 0.02
_refine_diff_density_max 1.316
_refine_diff_density_min -1.907
_refine_ls_abs_structure_details 'Flack H D (1983), Acta Cryst. A39, 876-881'
_refine_ls_abs_structure_Flack 0.50(2)
_refine_ls_extinction_method none
_refine_ls_goodness_of_fit_ref 1.116
_refine_ls_hydrogen_treatment constr
_refine_ls_matrix_type full
_refine_ls_number_parameters 184
_refine_ls_number_reflns 5089
_refine_ls_number_restraints 1
_refine_ls_restrained_S_all 1.116
_refine_ls_R_factor_gt 0.0421
_refine_ls_shift/su_max 0
_refine_ls_structure_factor_coef Fsqd
_refine_ls_weighting_details 'calc w=1/[\s^2^(Fo^2^)+(0.0322P)^2^+0.8391P] where P=(Fo^2^+2Fc^2^)/3'
_refine_ls_weighting_scheme calc
_refine_ls_wR_factor_ref 0.0846
_reflns_number_gt 3890
_reflns_number_total 5089
_reflns_threshold_expression >2sigma(I)
_cod_data_source_file cm9016003_si_002.cif
_cod_data_source_block sad
_cod_original_sg_symbol_H-M 'P 21'
_cod_database_code 4001051

loop_
_symmetry_equiv_pos_as_xyz
'x, y, z'
'-x, y+1/2, -z'

loop_
_atom_site_label
_atom_site_type_symbol
_atom_site_fract_x
_atom_site_fract_y
_atom_site_fract_z
_atom_site_U_iso_or_equiv
_atom_site_adp_type
_atom_site_occupancy
_atom_site_calc_flag
_atom_site_refinement_flags
C1 C 1.023(3) 0.6220(10) 0.9092(19) 0.044(5) Uani 1 d .
H1A H 0.9632 0.5871 0.8355 0.066 Uiso 1 calc R
H1B H 0.9266 0.6176 0.9742 0.066 Uiso 1 calc R
H1C H 1.1795 0.6054 0.9474 0.066 Uiso 1 calc R
C2 C 0.881(3) 0.7595(11) 0.9052(17) 0.039(5) Uani 1 d .
H2 H 0.7839 0.7419 0.9614 0.047 Uiso 1 calc R
C3 C 1.159(3) 0.7317(13) 0.7867(19) 0.044(5) Uani 1 d .
H3 H 1.2626 0.6944 0.7615 0.053 Uiso 1 calc R
C4 C 0.872(3) 0.8438(10) 0.8630(16) 0.033(4) Uani 1 d .
H4 H 0.7742 0.8804 0.8954 0.04 Uiso 1 calc R
C5 C 1.156(3) 0.8082(12) 0.7402(17) 0.036(5) Uani 1 d .
H5 H 1.2554 0.8208 0.6829 0.043 Uiso 1 calc R
C6 C 1.009(2) 0.8723(14) 0.7726(18) 0.024(5) Uani 1 d .
C7 C 0.994(2) 0.9574(13) 0.723(2) 0.021(4) Uani 1 d .
C8 C 0.850(3) 1.0098(9) 0.765(2) 0.036(5) Uani 1 d .
H8 H 0.7547 0.9931 0.8226 0.043 Uiso 1 calc R
C9 C 1.134(3) 0.9801(14) 0.6379(19) 0.049(6) Uani 1 d .
H9 H 1.2355 0.9427 0.6103 0.059 Uiso 1 calc R
C10 C 0.846(3) 1.0898(10) 0.7203(15) 0.033(4) Uani 1 d .
H10 H 0.7475 1.1282 0.748 0.04 Uiso 1 calc R
C11 C 1.121(3) 1.0580(13) 0.5956(19) 0.040(5) Uani 1 d .
H11 H 1.2117 1.0743 0.5353 0.048 Uiso 1 calc R
C12 C 0.963(3) 1.1995(12) 0.5892(18) 0.049(5) Uani 1 d .
H12A H 1.1142 1.2245 0.6031 0.073 Uiso 1 calc R
H12B H 0.8648 1.2294 0.6375 0.073 Uiso 1 calc R
H12C H 0.8947 1.2006 0.4967 0.073 Uiso 1 calc R
N1 N 1.0250(19) 0.7063(8) 0.8648(12) 0.023(3) Uani 1 d .
N2 N 0.984(2) 1.1120(8) 0.6364(14) 0.029(3) Uani 1 d .
Br1 Br 0.5213(3) 0.25041(9) 0.86248(16) 0.0317(4) Uani 1 d .
Br2 Br 0.4323(2) 0.33747(9) 0.49729(15) 0.0279(4) Uani 1 d .
Br3 Br 0.4762(3) 0.57118(8) 0.63723(17) 0.0324(4) Uani 1 d .
Br4 Br 0.5663(2) 0.48491(10) 1.00271(16) 0.0287(4) Uani 1 d .
Br5 Br 0.9763(3) 0.4098(3) 0.7594(2) 0.0427(4) Uani 1 d .
Bi1 Bi 0.50998(13) 0.41253(12) 0.75033(7) 0.01621(8) Uani 1 d .

loop_
_atom_site_aniso_label
_atom_site_aniso_U_11
_atom_site_aniso_U_22
_atom_site_aniso_U_33
_atom_site_aniso_U_23
_atom_site_aniso_U_13
_atom_site_aniso_U_12
C1 0.042(10) 0.007(8) 0.077(15) 0.015(8) -0.001(9) -0.008(7)
C2 0.054(10) 0.029(10) 0.040(11) 0.019(9) 0.023(9) 0.014(8)
C3 0.043(10) 0.034(13) 0.062(14) -0.001(10) 0.027(10) 0.003(8)
C4 0.055(10) 0.016(8) 0.036(12) 0.004(7) 0.025(9) 0.015(7)
C5 0.030(8) 0.051(13) 0.030(10) -0.006(9) 0.016(7) 0.003(8)
C6 0.018(9) 0.037(10) 0.015(9) -0.016(8) 0.001(6) 0.010(6)
C7 0.025(10) 0.019(8) 0.016(8) 0.006(7) -0.004(6) 0.000(5)
C8 0.044(8) 0.011(7) 0.062(13) 0.024(8) 0.031(9) 0.014(6)
C9 0.038(10) 0.072(16) 0.047(14) 0.022(11) 0.031(10) 0.017(10)
C10 0.055(10) 0.013(9) 0.037(11) -0.005(7) 0.021(9) 0.017(7)
C11 0.035(9) 0.041(12) 0.051(13) 0.020(10) 0.028(9) 0.016(8)
C12 0.058(12) 0.042(14) 0.041(12) -0.002(10) -0.002(9) -0.011(9)
N1 0.017(6) 0.029(8) 0.019(7) 0.002(5) -0.004(5) -0.004(5)
N2 0.026(6) 0.017(7) 0.040(9) 0.003(6) -0.004(6) 0.003(5)
Br1 0.0320(8) 0.0330(11) 0.0319(10) 0.0095(8) 0.0111(7) 0.0100(7)
Br2 0.0253(7) 0.0389(11) 0.0186(10) -0.0021(8) 0.0022(6) -0.0022(7)
Br3 0.0399(9) 0.0247(10) 0.0349(11) 0.0104(8) 0.0133(8) 0.0094(7)
Br4 0.0234(7) 0.0395(11) 0.0226(10) -0.0029(8) 0.0032(6) -0.0028(7)
Br5 0.0132(7) 0.0423(8) 0.0725(8) -0.0159(9) 0.0079(6) 0.0001(10)
Bi1 0.00838(15) 0.02273(13) 0.01746(14) 0.00112(13) 0.00232(10) -0.00088(19)

loop_
_atom_type_symbol
_atom_type_description
_atom_type_scat_dispersion_real
_atom_type_scat_dispersion_imag
_atom_type_scat_source
C C 0.0033 0.0016 'International Tables Vol C Tables 4.2.6.8 and 6.1.1.4'
H H 0 0 'International Tables Vol C Tables 4.2.6.8 and 6.1.1.4'
N N 0.0061 0.0033 'International Tables Vol C Tables 4.2.6.8 and 6.1.1.4'
Br Br -0.2901 2.4595 'International Tables Vol C Tables 4.2.6.8 and 6.1.1.4'
Bi Bi -4.1077 10.2566 'International Tables Vol C Tables 4.2.6.8 and 6.1.1.4'

loop_
_geom_angle_atom_site_label_1
_geom_angle_atom_site_label_2
_geom_angle_atom_site_label_3
_geom_angle
_geom_angle_site_symmetry_3
N1 C2 C4 120.8(14) .
N1 C3 C5 123.7(16) .
C6 C4 C2 121.2(15) .
C3 C5 C6 124.3(15) .
C4 C6 C5 110.9(18) .
C4 C6 C7 122.0(11) .
C5 C6 C7 127.2(13) .
C8 C7 C9 122.3(19) .
C8 C7 C6 119.4(11) .
C9 C7 C6 118.2(15) .
C7 C8 C10 117.9(14) .
C11 C9 C7 117.6(18) .
N2 C10 C8 119.7(13) .
N2 C11 C9 122.0(15) .
C3 N1 C2 119.0(16) .
C3 N1 C1 122.8(14) .
C2 N1 C1 118.2(13) .
C11 N2 C10 120.5(15) .
C11 N2 C12 123.4(14) .
C10 N2 C12 116.1(13) .
Bi1 Br5 Bi1 176.01(12) 1_655
Br5 Bi1 Br4 92.15(7) .
Br5 Bi1 Br3 91.07(11) .
Br4 Bi1 Br3 89.27(7) .
Br5 Bi1 Br2 90.35(7) .
Br4 Bi1 Br2 177.38(6) .
Br3 Bi1 Br2 91.49(6) .
Br5 Bi1 Br1 91.52(11) .
Br4 Bi1 Br1 91.20(6) .
Br3 Bi1 Br1 177.35(6) .
Br2 Bi1 Br1 87.92(7) .
Br5 Bi1 Br5 176.01(12) 1_455
Br4 Bi1 Br5 85.30(6) 1_455
Br3 Bi1 Br5 91.97(9) 1_455
Br2 Bi1 Br5 92.17(6) 1_455
Br1 Bi1 Br5 85.48(9) 1_455

loop_
_geom_bond_atom_site_label_1
_geom_bond_atom_site_label_2
_geom_bond_distance
_geom_bond_site_symmetry_2
C1 N1 1.45(2) .
C2 N1 1.330(19) .
C2 C4 1.43(2) .
C3 N1 1.293(18) .
C3 C5 1.33(2) .
C4 C6 1.42(2) .
C5 C6 1.43(2) .
C6 C7 1.471(12) .
C7 C8 1.33(2) .
C7 C9 1.36(2) .
C8 C10 1.38(2) .
C9 C11 1.34(3) .
C10 N2 1.344(17) .
C11 N2 1.31(2) .
C12 N2 1.50(2) .
Br1 Bi1 2.873(3) .
Br2 Bi1 2.838(2) .
Br3 Bi1 2.821(2) .
Br4 Bi1 2.818(2) .
Br5 Bi1 2.7096(14) .
Br5 Bi1 3.1389(14) 1_655
Bi1 Br5 3.1389(14) 1_455
